data_4347163
loop_
_publ_author_name
'G\'omez, Manuel'
'Hern\'andez-Prieto, Cristina'
'Mart\'in, Avelino'
'Mena, Miguel'
'Santamar\'ia, Cristina'

_publ_section_title
;
 Systematic Approach for the Construction of Niobium and Tantalum Sulfide
 Clusters.
;
_journal_issue 8
_journal_name_full 'Inorganic chemistry'
_journal_page_first 3815
_journal_page_last 3821
_journal_paper_doi 10.1021/acs.inorgchem.5b02816
_journal_volume 55
_journal_year 2016
_chemical_formula_moiety 'C52 H56 Cl4 N8 Nb4 S4'
_chemical_formula_sum 'C52 H56 Cl4 N8 Nb4 S4'
_chemical_formula_weight 1434.72
_space_group_IT_number 148
_space_group_name_Hall '-R 3'
_space_group_name_H-M_alt 'R -3 :H'
_symmetry_cell_setting trigonal
_symmetry_Int_Tables_number 148
_symmetry_space_group_name_Hall '-R 3'
_symmetry_space_group_name_H-M 'R -3 :H'
_atom_sites_solution_hydrogens geom
_atom_sites_solution_primary direct
_atom_sites_solution_secondary difmap
_cell_angle_alpha 90
_cell_angle_beta 90
_cell_angle_gamma 120
_cell_formula_units_Z 18
_cell_length_a 46.828(8)
_cell_length_b 46.828(8)
_cell_length_c 19.360(4)
_cell_measurement_reflns_used 90
_cell_measurement_temperature 200(2)
_cell_measurement_theta_max 20
_cell_measurement_theta_min 3
_cell_measurement_wavelength 0.71073
_cell_volume 36766(12)
_computing_cell_refinement 'Dirax/lsq (Duisenberg & Schreurs, 1989-2000)'
_computing_data_collection 'Collect (Bruker AXS BV, 1997-2004)'
_computing_data_reduction 'EvalCCD (Duisenberg & Schreurs 1990-2000)'
_computing_molecular_graphics 'DIAMOND (Brandenburg, 2006)'
_computing_publication_material 'WinGX publication routines (Farrugia, 2012)'
_computing_structure_refinement 'SHELXL-2014/7 (Sheldrick, 2014)'
_computing_structure_solution 'SHELXS-2013/1 (Sheldrick, 2008)'
_diffrn_ambient_temperature 200(2)
_diffrn_detector 'CCD plate'
_diffrn_detector_area_resol_mean 9
_diffrn_measured_fraction_theta_full 0.995
_diffrn_measured_fraction_theta_max 0.992
_diffrn_measurement_device '95mm CCD camera on \k-goniostat'
_diffrn_measurement_device_type KappaCCD
_diffrn_measurement_method 'CCD rotation images, thick slices'
_diffrn_orient_matrix_UB_11 0.01
_diffrn_orient_matrix_UB_12 0
_diffrn_orient_matrix_UB_13 0
_diffrn_orient_matrix_UB_21 0
_diffrn_orient_matrix_UB_22 0.01
_diffrn_orient_matrix_UB_23 0
_diffrn_orient_matrix_UB_31 0
_diffrn_orient_matrix_UB_32 0
_diffrn_orient_matrix_UB_33 0.01
_diffrn_radiation_monochromator 'horizonally mounted graphite crystal'
_diffrn_radiation_probe x-ray
_diffrn_radiation_type MoK\a
_diffrn_radiation_wavelength 0.71073
_diffrn_reflns_av_R_equivalents 0.1453
_diffrn_reflns_av_unetI/netI 0.1829
_diffrn_reflns_Laue_measured_fraction_full 0.995
_diffrn_reflns_Laue_measured_fraction_max 0.992
_diffrn_reflns_limit_h_max 55
_diffrn_reflns_limit_h_min -55
_diffrn_reflns_limit_k_max 55
_diffrn_reflns_limit_k_min -55
_diffrn_reflns_limit_l_max 23
_diffrn_reflns_limit_l_min 0
_diffrn_reflns_number 39421
_diffrn_reflns_point_group_measured_fraction_full 0.995
_diffrn_reflns_point_group_measured_fraction_max 0.992
_diffrn_reflns_reduction_process
;
        Scaled and merged with Sortav
        R.H. Blessing, (1987) Cryst. Rev. 1, 3-58
        R.H. Blessing, (1989) J. Appl. Cryst. 22, 396-397
;
_diffrn_reflns_theta_full 25
_diffrn_reflns_theta_max 25.049
_diffrn_reflns_theta_min 3.014
_diffrn_source 'Enraf Nonius FR590'
_diffrn_standards_number 0
_exptl_absorpt_coefficient_mu 0.81
_exptl_absorpt_correction_T_max 0.633
_exptl_absorpt_correction_T_min 0.547
_exptl_absorpt_correction_type multi-scan
_exptl_absorpt_process_details
;
 R.H. Blessing, Acta Cryst. (1995), A51, 33-38
;
_exptl_crystal_colour 'dark green'
_exptl_crystal_density_diffrn 1.166
_exptl_crystal_density_method 'not measured'
_exptl_crystal_description prism
_exptl_crystal_F_000 12960
_exptl_crystal_size_max 0.3
_exptl_crystal_size_mid 0.3
_exptl_crystal_size_min 0.28
_refine_diff_density_max 1.83
_refine_diff_density_min -0.905
_refine_diff_density_rms 0.161
_refine_ls_extinction_method none
_refine_ls_goodness_of_fit_ref 0.999
_refine_ls_hydrogen_treatment constr
_refine_ls_matrix_type full
_refine_ls_number_constraints 0
_refine_ls_number_parameters 609
_refine_ls_number_reflns 14376
_refine_ls_number_restraints 192
_refine_ls_restrained_S_all 0.994
_refine_ls_R_factor_all 0.1877
_refine_ls_R_factor_gt 0.0841
_refine_ls_shift/su_max 0.001
_refine_ls_shift/su_mean 0
_refine_ls_structure_factor_coef Fsqd
_refine_ls_weighting_details 'w=1/[\s^2^(Fo^2^)+(0.1523P)^2^] where P=(Fo^2^+2Fc^2^)/3'
_refine_ls_weighting_scheme calc
_refine_ls_wR_factor_gt 0.2226
_refine_ls_wR_factor_ref 0.2855
_reflns_Friedel_coverage 0
_reflns_number_gt 5991
_reflns_number_total 14376
_reflns_threshold_expression 'I > 2\s(I)'
_cod_data_source_file ic5b02816_si_001.cif
_cod_data_source_block 7a
_cod_original_cell_volume 36765(15)
_cod_database_code 4347163

loop_
_symmetry_equiv_pos_as_xyz
'x, y, z'
'-y, x-y, z'
'-x+y, -x, z'
'x+2/3, y+1/3, z+1/3'
'-y+2/3, x-y+1/3, z+1/3'
'-x+y+2/3, -x+1/3, z+1/3'
'x+1/3, y+2/3, z+2/3'
'-y+1/3, x-y+2/3, z+2/3'
'-x+y+1/3, -x+2/3, z+2/3'
'-x, -y, -z'
'y, -x+y, -z'
'x-y, x, -z'
'-x+2/3, -y+1/3, -z+1/3'
'y+2/3, -x+y+1/3, -z+1/3'
'x-y+2/3, x+1/3, -z+1/3'
'-x+1/3, -y+2/3, -z+2/3'
'y+1/3, -x+y+2/3, -z+2/3'
'x-y+1/3, x+2/3, -z+2/3'

loop_
_atom_site_label
_atom_site_type_symbol
_atom_site_fract_x
_atom_site_fract_y
_atom_site_fract_z
_atom_site_U_iso_or_equiv
_atom_site_adp_type
_atom_site_occupancy
_atom_site_site_symmetry_order
_atom_site_calc_flag
_atom_site_refinement_flags_posn
_atom_site_refinement_flags_adp
C11 C 0.6672(2) 0.03769(16) 0.4226(5) 0.045(3) Uani 1 1 d G U
C12 C 0.6400(2) 0.0279(2) 0.3797(5) 0.063(4) Uani 1 1 d G U
C13 C 0.6215(2) -0.0048(2) 0.3590(5) 0.076(5) Uani 1 1 d G U
H13 H 0.6029 -0.0115 0.3298 0.092 Uiso 1 1 calc R U
C14 C 0.6301(3) -0.02775(17) 0.3811(6) 0.090(5) Uani 1 1 d G U
H14 H 0.6175 -0.0501 0.367 0.109 Uiso 1 1 calc R U
C15 C 0.6573(3) -0.0179(2) 0.4240(6) 0.086(5) Uani 1 1 d G U
H15 H 0.6632 -0.0336 0.4391 0.103 Uiso 1 1 calc R U
C16 C 0.6758(2) 0.0148(2) 0.4447(5) 0.067(4) Uani 1 1 d G U
C17 C 0.6293(3) 0.0517(4) 0.3544(8) 0.070(4) Uani 1 1 d . U
H17A H 0.631 0.0664 0.3922 0.105 Uiso 1 1 calc R U
H17B H 0.6064 0.0393 0.3384 0.105 Uiso 1 1 calc R U
H17C H 0.6435 0.0648 0.3161 0.105 Uiso 1 1 calc R U
C18 C 0.7051(4) 0.0259(4) 0.4914(8) 0.074(5) Uani 1 1 d . U
H18A H 0.725 0.0428 0.468 0.112 Uiso 1 1 calc R U
H18B H 0.7079 0.007 0.5028 0.112 Uiso 1 1 calc R U
H18C H 0.7016 0.0351 0.534 0.112 Uiso 1 1 calc R U
C21 C 0.82042(16) 0.1901(2) 0.3518(4) 0.045(3) Uani 1 1 d G U
C22 C 0.8242(2) 0.1732(2) 0.2969(4) 0.057(4) Uani 1 1 d G U
C23 C 0.8535(3) 0.1729(2) 0.2888(5) 0.078(5) Uani 1 1 d G U
H23 H 0.8561 0.1613 0.2512 0.093 Uiso 1 1 calc R U
C24 C 0.8791(2) 0.1895(3) 0.3357(6) 0.090(5) Uani 1 1 d G U
H24 H 0.8991 0.1893 0.3302 0.108 Uiso 1 1 calc R U
C25 C 0.87533(17) 0.2064(2) 0.3907(5) 0.065(4) Uani 1 1 d G U
H25 H 0.8928 0.2178 0.4227 0.077 Uiso 1 1 calc R U
C26 C 0.8460(2) 0.2067(2) 0.3987(4) 0.046(3) Uani 1 1 d G U
C27 C 0.7957(4) 0.1557(4) 0.2462(8) 0.070(4) Uani 1 1 d . U
H27A H 0.7776 0.1364 0.2687 0.104 Uiso 1 1 calc R U
H27B H 0.8031 0.1486 0.2057 0.104 Uiso 1 1 calc R U
H27C H 0.7881 0.1708 0.2317 0.104 Uiso 1 1 calc R U
C28 C 0.8422(4) 0.2246(3) 0.4565(8) 0.063(4) Uani 1 1 d . U
H28A H 0.8626 0.2351 0.4837 0.094 Uiso 1 1 calc R U
H28B H 0.8239 0.2092 0.4857 0.094 Uiso 1 1 calc R U
H28C H 0.8377 0.2415 0.4388 0.094 Uiso 1 1 calc R U
C31 C 0.5964(2) 0.1110(2) 0.6488(5) 0.057(4) Uani 1 1 d G U
C32 C 0.5725(3) 0.1036(2) 0.5985(5) 0.069(4) Uani 1 1 d G U
C33 C 0.5455(2) 0.1073(3) 0.6128(6) 0.092(5) Uani 1 1 d G U
H33 H 0.5291 0.1023 0.5784 0.11 Uiso 1 1 calc R U
C34 C 0.5423(2) 0.1184(3) 0.6774(7) 0.104(6) Uani 1 1 d G U
H34 H 0.5238 0.1209 0.6871 0.124 Uiso 1 1 calc R U
C35 C 0.5662(3) 0.1258(3) 0.7276(6) 0.091(5) Uani 1 1 d G U
H35 H 0.564 0.1334 0.7718 0.109 Uiso 1 1 calc R U
C36 C 0.5933(2) 0.1221(3) 0.7133(5) 0.072(4) Uani 1 1 d G U
C37 C 0.6200(5) 0.1308(5) 0.7674(8) 0.089(5) Uani 1 1 d . U
H37A H 0.6413 0.1477 0.7488 0.134 Uiso 1 1 calc R U
H37B H 0.6211 0.1111 0.7793 0.134 Uiso 1 1 calc R U
H37C H 0.6148 0.1393 0.8089 0.134 Uiso 1 1 calc R U
C38 C 0.5742(4) 0.0916(4) 0.5288(10) 0.086(6) Uani 1 1 d . U
H38A H 0.5647 0.1 0.495 0.129 Uiso 1 1 calc R U
H38B H 0.5618 0.0674 0.5284 0.129 Uiso 1 1 calc R U
H38C H 0.5973 0.0993 0.5169 0.129 Uiso 1 1 calc R U
C41 C 0.7461(3) 0.26053(19) 0.5917(5) 0.070(4) Uani 1 1 d G U
C42 C 0.7368(3) 0.2835(3) 0.5741(6) 0.088(5) Uani 1 1 d G U
C43 C 0.7543(4) 0.3155(2) 0.6000(8) 0.126(8) Uani 1 1 d G U
H43 H 0.748 0.3312 0.588 0.151 Uiso 1 1 calc R U
C44 C 0.7811(4) 0.3244(2) 0.6435(7) 0.143(10) Uani 1 1 d G U
H44 H 0.793 0.3462 0.6613 0.171 Uiso 1 1 calc R U
C45 C 0.7903(3) 0.3014(3) 0.6612(6) 0.140(10) Uani 1 1 d G U
H45 H 0.8086 0.3074 0.6909 0.167 Uiso 1 1 calc R U
C46 C 0.7728(3) 0.2694(3) 0.6353(6) 0.100(6) Uani 1 1 d G U
C47 C 0.7099(7) 0.2745(5) 0.5217(15) 0.148(10) Uani 1 1 d . U
H47A H 0.6885 0.2589 0.5422 0.222 Uiso 1 1 calc R U
H47B H 0.714 0.2644 0.4814 0.222 Uiso 1 1 calc R U
H47C H 0.7095 0.2944 0.5074 0.222 Uiso 1 1 calc R U
C48 C 0.7835(6) 0.2443(5) 0.6551(12) 0.149(11) Uani 1 1 d . U
H48A H 0.8033 0.2552 0.684 0.223 Uiso 1 1 calc R U
H48B H 0.7882 0.2358 0.6132 0.223 Uiso 1 1 calc R U
H48C H 0.7657 0.2261 0.6809 0.223 Uiso 1 1 calc R U
C111 C 0.7851(3) 0.1303(3) 0.4965(6) 0.048(3) Uani 1 1 d . .
H111 H 0.7822 0.1418 0.5338 0.057 Uiso 1 1 calc R U
C112 C 0.8154(3) 0.1322(4) 0.4888(8) 0.062(4) Uani 1 1 d . .
H112 H 0.833 0.1444 0.5203 0.074 Uiso 1 1 calc R U
C113 C 0.8191(3) 0.1164(3) 0.4362(8) 0.059(4) Uani 1 1 d . .
H113 H 0.8396 0.1171 0.4302 0.071 Uiso 1 1 calc R U
C114 C 0.7940(3) 0.0987(3) 0.3896(8) 0.060(4) Uani 1 1 d . .
H114 H 0.7968 0.0877 0.3513 0.073 Uiso 1 1 calc R U
C115 C 0.7649(3) 0.0980(3) 0.4013(7) 0.053(3) Uani 1 1 d . .
H115 H 0.7472 0.0859 0.3702 0.063 Uiso 1 1 calc R U
C211 C 0.7790(4) 0.2624(4) 0.4311(9) 0.077(5) Uani 1 1 d . .
H211 H 0.7615 0.2508 0.463 0.092 Uiso 1 1 calc R U
C212 C 0.7988(4) 0.2977(3) 0.4358(8) 0.072(5) Uani 1 1 d . .
H212 H 0.7946 0.3094 0.4708 0.087 Uiso 1 1 calc R U
C213 C 0.8228(4) 0.3138(4) 0.3913(9) 0.078(5) Uani 1 1 d . .
H213 H 0.836 0.3371 0.394 0.094 Uiso 1 1 calc R U
C214 C 0.8291(3) 0.2966(3) 0.3398(7) 0.052(3) Uani 1 1 d . .
H214 H 0.8465 0.3076 0.3073 0.062 Uiso 1 1 calc R U
C215 C 0.8091(3) 0.2631(4) 0.3385(7) 0.059(4) Uani 1 1 d . .
H215 H 0.8126 0.2509 0.3036 0.07 Uiso 1 1 calc R U
C311 C 0.6142(4) 0.0413(3) 0.5459(8) 0.058(4) Uani 1 1 d . .
H311 H 0.6074 0.0557 0.5272 0.069 Uiso 1 1 calc R U
C312 C 0.5960(4) 0.0073(4) 0.5228(9) 0.072(4) Uani 1 1 d . .
H312 H 0.5784 -0.0008 0.4906 0.087 Uiso 1 1 calc R U
C313 C 0.6074(5) -0.0121(4) 0.5535(9) 0.074(5) Uani 1 1 d . .
H313 H 0.5969 -0.035 0.5433 0.088 Uiso 1 1 calc R U
C314 C 0.6331(4) 0.0015(4) 0.5978(9) 0.071(4) Uani 1 1 d . .
H314 H 0.6414 -0.0117 0.6166 0.085 Uiso 1 1 calc R U
C315 C 0.6469(4) 0.0326(4) 0.6150(7) 0.062(4) Uani 1 1 d . .
H315 H 0.6641 0.0408 0.6484 0.075 Uiso 1 1 calc R U
C411 C 0.6347(4) 0.1780(4) 0.4961(8) 0.067(4) Uani 1 1 d . .
H411 H 0.6393 0.171 0.4536 0.08 Uiso 1 1 calc R U
C412 C 0.6059(4) 0.1785(4) 0.5049(11) 0.086(6) Uani 1 1 d . .
H412 H 0.5901 0.1709 0.4688 0.103 Uiso 1 1 calc R U
C413 C 0.6000(5) 0.1892(4) 0.5622(16) 0.114(9) Uani 1 1 d . .
H413 H 0.5805 0.1906 0.5669 0.136 Uiso 1 1 calc R U
C414 C 0.6216(5) 0.1981(5) 0.6144(11) 0.091(6) Uani 1 1 d . .
H414 H 0.6173 0.2052 0.6571 0.109 Uiso 1 1 calc R U
C415 C 0.6494(4) 0.1968(4) 0.6055(8) 0.069(4) Uani 1 1 d . .
H415 H 0.6645 0.2029 0.6428 0.083 Uiso 1 1 calc R U
Cl1 Cl 0.75105(8) 0.17919(8) 0.49806(16) 0.0476(8) Uani 1 1 d . .
Cl2 Cl 0.74218(8) 0.20248(9) 0.26076(17) 0.0572(9) Uani 1 1 d . .
Cl3 Cl 0.66869(10) 0.08890(10) 0.72901(19) 0.0700(11) Uani 1 1 d . .
Cl4 Cl 0.66543(8) 0.12278(8) 0.49805(16) 0.0470(8) Uani 1 1 d . .
N1 N 0.6858(2) 0.0702(2) 0.4402(5) 0.044(3) Uani 1 1 d . .
N2 N 0.7903(2) 0.1886(2) 0.3622(5) 0.041(2) Uani 1 1 d . .
N3 N 0.6248(3) 0.1082(3) 0.6353(5) 0.054(3) Uani 1 1 d . .
N4 N 0.7284(3) 0.2286(3) 0.5680(6) 0.056(3) Uani 1 1 d . .
N11 N 0.7601(2) 0.1134(2) 0.4546(6) 0.044(3) Uani 1 1 d . .
N21 N 0.7845(2) 0.2464(2) 0.3847(5) 0.037(2) Uani 1 1 d . .
N31 N 0.6379(3) 0.0539(3) 0.5876(6) 0.054(3) Uani 1 1 d . .
N41 N 0.6563(3) 0.1876(3) 0.5481(7) 0.055(3) Uani 1 1 d . .
Nb1 Nb 0.71044(3) 0.11271(3) 0.45992(6) 0.0394(3) Uani 1 1 d . .
Nb2 Nb 0.75383(3) 0.18940(3) 0.37596(6) 0.0418(3) Uani 1 1 d . .
Nb3 Nb 0.66083(3) 0.10818(3) 0.61860(6) 0.0463(3) Uani 1 1 d . .
Nb4 Nb 0.70527(3) 0.18690(3) 0.54066(6) 0.0451(3) Uani 1 1 d . .
S7 S 0.71676(8) 0.10541(8) 0.58721(16) 0.0458(8) Uani 1 1 d . .
S8 S 0.70257(8) 0.19854(8) 0.41245(17) 0.0451(8) Uani 1 1 d . .
S9 S 0.71475(8) 0.13189(8) 0.34715(16) 0.0459(8) Uani 1 1 d . .
S10 S 0.69910(9) 0.16500(9) 0.65152(17) 0.0526(9) Uani 1 1 d . .

loop_
_atom_site_aniso_label
_atom_site_aniso_U_11
_atom_site_aniso_U_22
_atom_site_aniso_U_33
_atom_site_aniso_U_23
_atom_site_aniso_U_13
_atom_site_aniso_U_12
C11 0.040(7) 0.041(7) 0.055(8) -0.012(6) 0.001(6) 0.021(6)
C12 0.067(9) 0.046(8) 0.058(9) 0.002(7) 0.021(7) 0.014(7)
C13 0.058(9) 0.063(10) 0.085(11) -0.019(9) 0.000(8) 0.013(8)
C14 0.088(12) 0.050(10) 0.099(12) 0.002(9) -0.010(10) 0.009(9)
C15 0.074(10) 0.039(8) 0.138(14) -0.005(9) 0.041(10) 0.023(8)
C16 0.044(8) 0.058(9) 0.097(11) 0.016(8) 0.032(8) 0.025(7)
C17 0.039(8) 0.075(11) 0.085(11) -0.013(9) -0.025(8) 0.021(8)
C18 0.093(12) 0.068(10) 0.087(11) 0.011(9) 0.032(10) 0.058(10)
C21 0.035(7) 0.038(7) 0.056(8) 0.010(6) 0.012(6) 0.014(6)
C22 0.060(9) 0.033(7) 0.066(9) 0.013(7) 0.024(7) 0.016(6)
C23 0.076(10) 0.081(10) 0.098(11) -0.026(9) 0.013(9) 0.056(9)
C24 0.064(10) 0.096(12) 0.115(13) 0.008(11) 0.022(10) 0.043(10)
C25 0.046(8) 0.062(9) 0.072(9) 0.010(8) 0.016(7) 0.016(7)
C26 0.030(7) 0.053(8) 0.056(8) 0.010(7) -0.001(6) 0.021(6)
C27 0.071(10) 0.068(10) 0.065(10) -0.008(8) 0.024(8) 0.030(9)
C28 0.054(9) 0.052(9) 0.082(10) -0.016(8) -0.015(8) 0.026(7)
C31 0.059(9) 0.039(7) 0.085(10) 0.020(7) 0.033(8) 0.034(7)
C32 0.044(8) 0.061(9) 0.112(12) 0.012(9) 0.015(8) 0.034(7)
C33 0.067(10) 0.072(11) 0.150(16) 0.004(11) 0.005(11) 0.045(9)
C34 0.077(12) 0.079(12) 0.155(17) -0.003(12) 0.018(12) 0.039(10)
C35 0.090(12) 0.094(12) 0.097(12) 0.008(10) 0.042(10) 0.053(10)
C36 0.071(10) 0.068(9) 0.089(11) 0.016(8) 0.047(9) 0.043(8)
C37 0.118(15) 0.099(13) 0.076(11) 0.004(10) 0.032(11) 0.074(13)
C38 0.062(10) 0.060(10) 0.165(18) 0.014(11) 0.005(11) 0.051(9)
C41 0.104(12) 0.041(8) 0.050(9) 0.004(7) 0.027(8) 0.026(8)
C42 0.104(13) 0.049(9) 0.110(13) 0.005(9) 0.029(11) 0.037(9)
C43 0.174(19) 0.044(10) 0.131(16) -0.007(10) 0.056(14) 0.032(12)
C44 0.20(2) 0.059(12) 0.098(14) -0.037(11) -0.009(14) 0.007(14)
C45 0.173(19) 0.058(11) 0.088(13) -0.015(11) -0.015(13) -0.018(13)
C46 0.115(14) 0.066(11) 0.070(11) -0.014(9) -0.016(10) 0.008(10)
C47 0.17(2) 0.071(14) 0.23(3) 0.058(16) 0.03(2) 0.083(16)
C48 0.16(2) 0.095(16) 0.128(18) -0.026(14) -0.098(17) 0.020(15)
C111 0.053(8) 0.061(8) 0.041(7) -0.016(7) -0.011(7) 0.037(7)
C112 0.033(7) 0.085(11) 0.071(10) -0.015(9) -0.015(7) 0.032(8)
C113 0.049(9) 0.064(9) 0.070(10) -0.008(8) 0.004(8) 0.033(8)
C114 0.050(9) 0.052(8) 0.086(11) -0.025(8) -0.010(8) 0.031(7)
C115 0.046(8) 0.045(8) 0.064(9) -0.008(7) 0.010(7) 0.021(7)
C211 0.052(10) 0.053(10) 0.101(13) 0.000(9) 0.005(9) 0.008(8)
C212 0.090(12) 0.033(8) 0.074(10) -0.004(7) 0.031(9) 0.015(8)
C213 0.094(13) 0.031(8) 0.090(12) -0.014(8) -0.006(10) 0.016(8)
C214 0.040(7) 0.046(8) 0.051(8) 0.012(7) 0.012(6) 0.008(7)
C215 0.039(8) 0.059(9) 0.062(9) 0.008(7) -0.007(7) 0.012(7)
C311 0.049(9) 0.047(8) 0.089(11) 0.016(8) 0.037(9) 0.033(7)
C312 0.068(10) 0.065(11) 0.083(11) -0.006(9) 0.017(9) 0.032(9)
C313 0.093(13) 0.033(8) 0.081(12) 0.013(8) 0.036(10) 0.021(9)
C314 0.080(12) 0.069(12) 0.077(11) 0.021(9) 0.017(10) 0.048(10)
C315 0.098(12) 0.060(10) 0.048(8) 0.017(7) 0.021(8) 0.054(10)
C411 0.082(12) 0.053(9) 0.071(10) 0.007(8) 0.010(9) 0.038(9)
C412 0.046(9) 0.088(12) 0.141(16) -0.038(12) -0.017(10) 0.047(9)
C413 0.069(13) 0.057(11) 0.23(3) 0.007(14) 0.049(16) 0.043(11)
C414 0.093(15) 0.095(14) 0.113(15) 0.005(12) 0.048(13) 0.068(13)
C415 0.064(10) 0.085(11) 0.070(10) -0.018(9) 0.014(8) 0.046(9)
Cl1 0.0439(18) 0.0451(18) 0.0521(18) 0.0016(15) 0.0019(15) 0.0210(15)
Cl2 0.054(2) 0.058(2) 0.0488(19) 0.0072(17) 0.0015(16) 0.0202(17)
Cl3 0.090(3) 0.082(3) 0.056(2) 0.021(2) 0.019(2) 0.056(2)
Cl4 0.0434(18) 0.0443(18) 0.0552(19) 0.0001(15) -0.0014(15) 0.0235(15)
N1 0.039(6) 0.041(6) 0.059(7) 0.007(5) 0.013(5) 0.025(5)
N2 0.042(6) 0.038(6) 0.046(6) 0.000(5) 0.004(5) 0.021(5)
N3 0.063(7) 0.048(7) 0.051(6) 0.015(5) 0.020(6) 0.029(6)
N4 0.050(7) 0.045(7) 0.079(8) -0.005(6) 0.009(6) 0.029(6)
N11 0.030(5) 0.042(6) 0.059(7) 0.004(5) -0.001(5) 0.017(5)
N21 0.038(6) 0.025(5) 0.049(6) 0.003(5) 0.001(5) 0.016(5)
N31 0.058(8) 0.058(7) 0.048(7) 0.003(6) 0.008(6) 0.031(7)
N41 0.042(6) 0.035(6) 0.089(9) -0.001(6) -0.003(7) 0.020(5)
Nb1 0.0355(6) 0.0363(6) 0.0445(7) 0.0009(5) -0.0005(5) 0.0166(5)
Nb2 0.0358(6) 0.0381(6) 0.0462(7) 0.0010(5) 0.0014(5) 0.0145(5)
Nb3 0.0470(7) 0.0448(7) 0.0518(7) 0.0065(6) 0.0099(6) 0.0264(6)
Nb4 0.0410(7) 0.0386(7) 0.0540(7) 0.0009(5) 0.0057(6) 0.0186(6)
S7 0.0480(19) 0.059(2) 0.0419(18) 0.0063(15) 0.0017(15) 0.0354(17)
S8 0.0388(17) 0.0448(18) 0.055(2) 0.0055(16) 0.0011(15) 0.0231(15)
S9 0.0428(18) 0.0432(18) 0.0465(18) -0.0007(15) 0.0026(15) 0.0176(15)
S10 0.056(2) 0.054(2) 0.0456(19) -0.0017(16) 0.0083(16) 0.0256(18)

loop_
_atom_type_symbol
_atom_type_description
_atom_type_scat_dispersion_real
_atom_type_scat_dispersion_imag
_atom_type_scat_source
C C 0.0033 0.0016 'International Tables Vol C Tables 4.2.6.8 and 6.1.1.4'
H H 0 0 'International Tables Vol C Tables 4.2.6.8 and 6.1.1.4'
Cl Cl 0.1484 0.1585 'International Tables Vol C Tables 4.2.6.8 and 6.1.1.4'
N N 0.0061 0.0033 'International Tables Vol C Tables 4.2.6.8 and 6.1.1.4'
Nb Nb -2.0727 0.6215 'International Tables Vol C Tables 4.2.6.8 and 6.1.1.4'
S S 0.1246 0.1234 'International Tables Vol C Tables 4.2.6.8 and 6.1.1.4'

loop_
_exptl_crystal_face_index_h
_exptl_crystal_face_index_k
_exptl_crystal_face_index_l
_exptl_crystal_face_perp_dist
-6 1 -2 0.06
5 -1 1 0.161
-5 1 4 0.123
5 -1 -3 0.179
1 -2 0 0.073
-1 2 0 0.148

loop_
_geom_angle_atom_site_label_1
_geom_angle_atom_site_label_2
_geom_angle_atom_site_label_3
_geom_angle
N1 C11 C12 119.1(7)
N1 C11 C16 120.9(7)
C12 C11 C16 120
C13 C12 C11 120
C13 C12 C17 117.6(8)
C11 C12 C17 122.4(8)
C14 C13 C12 120
C14 C13 H13 120
C12 C13 H13 120
C13 C14 C15 120
C13 C14 H14 120
C15 C14 H14 120
C16 C15 C14 120
C16 C15 H15 120
C14 C15 H15 120
C15 C16 C11 120
C15 C16 C18 120.9(8)
C11 C16 C18 119.1(8)
C12 C17 H17A 109.5
C12 C17 H17B 109.5
H17A C17 H17B 109.5
C12 C17 H17C 109.5
H17A C17 H17C 109.5
H17B C17 H17C 109.5
C16 C18 H18A 109.5
C16 C18 H18B 109.5
H18A C18 H18B 109.5
C16 C18 H18C 109.5
H18A C18 H18C 109.5
H18B C18 H18C 109.5
N2 C21 C22 119.7(7)
N2 C21 C26 120.2(7)
C22 C21 C26 120
C21 C22 C23 120
C21 C22 C27 118.2(8)
C23 C22 C27 121.7(8)
C24 C23 C22 120
C24 C23 H23 120
C22 C23 H23 120
C25 C24 C23 120
C25 C24 H24 120
C23 C24 H24 120
C24 C25 C26 120
C24 C25 H25 120
C26 C25 H25 120
C25 C26 C21 120
C25 C26 C28 119.7(8)
C21 C26 C28 120.3(8)
C22 C27 H27A 109.5
C22 C27 H27B 109.5
H27A C27 H27B 109.5
C22 C27 H27C 109.5
H27A C27 H27C 109.5
H27B C27 H27C 109.5
C26 C28 H28A 109.5
C26 C28 H28B 109.5
H28A C28 H28B 109.5
C26 C28 H28C 109.5
H28A C28 H28C 109.5
H28B C28 H28C 109.5
C32 C31 C36 120
C32 C31 N3 121.5(8)
C36 C31 N3 118.5(8)
C31 C32 C33 120
C31 C32 C38 122.9(9)
C33 C32 C38 117.1(9)
C34 C33 C32 120
C34 C33 H33 120
C32 C33 H33 120
C33 C34 C35 120
C33 C34 H34 120
C35 C34 H34 120
C36 C35 C34 120
C36 C35 H35 120
C34 C35 H35 120
C35 C36 C31 120
C35 C36 C37 120.5(9)
C31 C36 C37 119.4(9)
C36 C37 H37A 109.5
C36 C37 H37B 109.5
H37A C37 H37B 109.5
C36 C37 H37C 109.5
H37A C37 H37C 109.5
H37B C37 H37C 109.5
C32 C38 H38A 109.5
C32 C38 H38B 109.5
H38A C38 H38B 109.5
C32 C38 H38C 109.5
H38A C38 H38C 109.5
H38B C38 H38C 109.5
N4 C41 C42 120.6(9)
N4 C41 C46 119.4(9)
C42 C41 C46 120
C43 C42 C41 120
C43 C42 C47 120.4(11)
C41 C42 C47 119.4(11)
C42 C43 C44 120
C42 C43 H43 120
C44 C43 H43 120
C45 C44 C43 120
C45 C44 H44 120
C43 C44 H44 120
C44 C45 C46 120
C44 C45 H45 120
C46 C45 H45 120
C45 C46 C41 120
C45 C46 C48 119.3(11)
C41 C46 C48 120.7(11)
C42 C47 H47A 109.5
C42 C47 H47B 109.5
H47A C47 H47B 109.5
C42 C47 H47C 109.5
H47A C47 H47C 109.5
H47B C47 H47C 109.5
C46 C48 H48A 109.5
C46 C48 H48B 109.5
H48A C48 H48B 109.5
C46 C48 H48C 109.5
H48A C48 H48C 109.5
H48B C48 H48C 109.5
N11 C111 C112 123.3(12)
N11 C111 H111 118.4
C112 C111 H111 118.4
C113 C112 C111 117.5(13)
C113 C112 H112 121.3
C111 C112 H112 121.3
C112 C113 C114 122.0(13)
C112 C113 H113 119
C114 C113 H113 119
C115 C114 C113 116.6(13)
C115 C114 H114 121.7
C113 C114 H114 121.7
N11 C115 C114 123.4(13)
N11 C115 H115 118.3
C114 C115 H115 118.3
N21 C211 C212 121.1(15)
N21 C211 H211 119.5
C212 C211 H211 119.5
C213 C212 C211 119.5(14)
C213 C212 H212 120.3
C211 C212 H212 120.3
C212 C213 C214 120.1(13)
C212 C213 H213 119.9
C214 C213 H213 119.9
C215 C214 C213 116.8(13)
C215 C214 H214 121.6
C213 C214 H214 121.6
N21 C215 C214 123.2(14)
N21 C215 H215 118.4
C214 C215 H215 118.4
N31 C311 C312 127.7(14)
N31 C311 H311 116.2
C312 C311 H311 116.2
C313 C312 C311 112.3(15)
C313 C312 H312 123.8
C311 C312 H312 123.8
C314 C313 C312 120.1(15)
C314 C313 H313 119.9
C312 C313 H313 119.9
C315 C314 C313 121.1(16)
C315 C314 H314 119.5
C313 C314 H314 119.5
C314 C315 N31 123.5(16)
C314 C315 H315 118.2
N31 C315 H315 118.2
N41 C411 C412 119.0(15)
N41 C411 H411 120.5
C412 C411 H411 120.5
C413 C412 C411 120.8(19)
C413 C412 H412 119.6
C411 C412 H412 119.6
C412 C413 C414 119.2(17)
C412 C413 H413 120.4
C414 C413 H413 120.4
C413 C414 C415 119.2(18)
C413 C414 H414 120.4
C415 C414 H414 120.4
N41 C415 C414 122.2(17)
N41 C415 H415 118.9
C414 C415 H415 118.9
Nb2 Cl1 Nb4 105.21(12)
Nb2 Cl1 Nb1 84.34(10)
Nb4 Cl1 Nb1 95.32(10)
Nb3 Cl4 Nb1 101.38(11)
Nb3 Cl4 Nb4 86.28(10)
Nb1 Cl4 Nb4 96.86(11)
C11 N1 Nb1 178.0(9)
C21 N2 Nb2 176.2(8)
C31 N3 Nb3 175.6(9)
C41 N4 Nb4 177.8(10)
C111 N11 C115 117.2(11)
C111 N11 Nb1 124.6(8)
C115 N11 Nb1 117.8(8)
C211 N21 C215 119.3(12)
C211 N21 Nb2 122.4(9)
C215 N21 Nb2 118.3(9)
C311 N31 C315 115.2(13)
C311 N31 Nb3 120.4(9)
C315 N31 Nb3 124.3(11)
C415 N41 C411 119.4(13)
C415 N41 Nb4 118.2(10)
C411 N41 Nb4 122.4(10)
N1 Nb1 N11 95.3(4)
N1 Nb1 S9 96.5(3)
N11 Nb1 S9 93.5(3)
N1 Nb1 Cl4 98.0(3)
N11 Nb1 Cl4 162.0(3)
S9 Nb1 Cl4 97.07(12)
N1 Nb1 S7 96.5(3)
N11 Nb1 S7 82.0(3)
S9 Nb1 S7 166.58(12)
Cl4 Nb1 S7 84.49(11)
N1 Nb1 Cl1 176.6(3)
N11 Nb1 Cl1 82.9(3)
S9 Nb1 Cl1 86.51(11)
Cl4 Nb1 Cl1 83.14(10)
S7 Nb1 Cl1 80.43(11)
N2 Nb2 N21 89.3(4)
N2 Nb2 Cl1 95.9(3)
N21 Nb2 Cl1 95.6(3)
N2 Nb2 Cl2 102.1(3)
N21 Nb2 Cl2 82.3(3)
Cl1 Nb2 Cl2 161.89(12)
N2 Nb2 S9 98.2(3)
N21 Nb2 S9 167.2(2)
Cl1 Nb2 S9 93.96(11)
Cl2 Nb2 S9 85.99(12)
N2 Nb2 S8 170.8(3)
N21 Nb2 S8 83.6(3)
Cl1 Nb2 S8 79.19(11)
Cl2 Nb2 S8 82.71(11)
S9 Nb2 S8 89.95(11)
N3 Nb3 N31 97.8(5)
N3 Nb3 Cl4 97.5(4)
N31 Nb3 Cl4 89.3(3)
N3 Nb3 Cl3 99.6(4)
N31 Nb3 Cl3 83.8(3)
Cl4 Nb3 Cl3 162.27(13)
N3 Nb3 S10 97.8(4)
N31 Nb3 S10 164.1(3)
Cl4 Nb3 S10 91.77(11)
Cl3 Nb3 S10 90.59(14)
N3 Nb3 S7 177.1(4)
N31 Nb3 S7 79.6(3)
Cl4 Nb3 S7 81.23(10)
Cl3 Nb3 S7 81.48(12)
S10 Nb3 S7 84.94(11)
N4 Nb4 N41 91.7(4)
N4 Nb4 S10 94.8(4)
N41 Nb4 S10 92.5(3)
N4 Nb4 Cl1 99.3(3)
N41 Nb4 Cl1 162.8(3)
S10 Nb4 Cl1 99.64(12)
N4 Nb4 S8 97.1(4)
N41 Nb4 S8 84.4(3)
S10 Nb4 S8 167.87(12)
Cl1 Nb4 S8 81.20(11)
N4 Nb4 Cl4 175.9(3)
N41 Nb4 Cl4 84.2(3)
S10 Nb4 Cl4 85.91(11)
Cl1 Nb4 Cl4 84.57(10)
S8 Nb4 Cl4 82.11(10)
Nb1 S7 Nb3 91.74(10)
Nb4 S8 Nb2 94.40(10)
Nb1 S9 Nb2 94.79(12)
Nb4 S10 Nb3 95.81(13)

loop_
_geom_bond_atom_site_label_1
_geom_bond_atom_site_label_2
_geom_bond_distance
C11 N1 1.368(12)
C11 C12 1.39
C11 C16 1.39
C12 C13 1.39
C12 C17 1.517(16)
C13 C14 1.39
C13 H13 0.95
C14 C15 1.39
C14 H14 0.95
C15 C16 1.39
C15 H15 0.95
C16 C18 1.503(18)
C17 H17A 0.98
C17 H17B 0.98
C17 H17C 0.98
C18 H18A 0.98
C18 H18B 0.98
C18 H18C 0.98
C21 N2 1.389(11)
C21 C22 1.39
C21 C26 1.39
C22 C23 1.39
C22 C27 1.522(17)
C23 C24 1.39
C23 H23 0.95
C24 C25 1.39
C24 H24 0.95
C25 C26 1.39
C25 H25 0.95
C26 C28 1.458(15)
C27 H27A 0.98
C27 H27B 0.98
C27 H27C 0.98
C28 H28A 0.98
C28 H28B 0.98
C28 H28C 0.98
C31 C32 1.39
C31 C36 1.39
C31 N3 1.423(12)
C32 C33 1.39
C32 C38 1.48(2)
C33 C34 1.39
C33 H33 0.95
C34 C35 1.39
C34 H34 0.95
C35 C36 1.39
C35 H35 0.95
C36 C37 1.52(2)
C37 H37A 0.98
C37 H37B 0.98
C37 H37C 0.98
C38 H38A 0.98
C38 H38B 0.98
C38 H38C 0.98
C41 N4 1.374(13)
C41 C42 1.39
C41 C46 1.39
C42 C43 1.39
C42 C47 1.51(3)
C43 C44 1.39
C43 H43 0.95
C44 C45 1.39
C44 H44 0.95
C45 C46 1.39
C45 H45 0.95
C46 C48 1.54(3)
C47 H47A 0.98
C47 H47B 0.98
C47 H47C 0.98
C48 H48A 0.98
C48 H48B 0.98
C48 H48C 0.98
C111 N11 1.313(15)
C111 C112 1.389(17)
C111 H111 0.95
C112 C113 1.320(18)
C112 H112 0.95
C113 C114 1.381(19)
C113 H113 0.95
C114 C115 1.361(18)
C114 H114 0.95
C115 N11 1.344(16)
C115 H115 0.95
C211 N21 1.277(18)
C211 C212 1.44(2)
C211 H211 0.95
C212 C213 1.31(2)
C212 H212 0.95
C213 C214 1.40(2)
C213 H213 0.95
C214 C215 1.366(18)
C214 H214 0.95
C215 N21 1.354(16)
C215 H215 0.95
C311 N31 1.256(17)
C311 C312 1.45(2)
C311 H311 0.95
C312 C313 1.39(2)
C312 H312 0.95
C313 C314 1.35(2)
C313 H313 0.95
C314 C315 1.31(2)
C314 H314 0.95
C315 N31 1.372(17)
C315 H315 0.95
C411 N41 1.334(18)
C411 C412 1.37(2)
C411 H411 0.95
C412 C413 1.30(3)
C412 H412 0.95
C413 C414 1.34(3)
C413 H413 0.95
C414 C415 1.35(2)
C414 H414 0.95
C415 N41 1.288(17)
C415 H415 0.95
Cl1 Nb2 2.402(3)
Cl1 Nb4 2.486(3)
Cl1 Nb1 2.817(3)
Cl2 Nb2 2.446(3)
Cl3 Nb3 2.419(4)
Cl4 Nb3 2.411(3)
Cl4 Nb1 2.491(3)
Cl4 Nb4 2.752(3)
N1 Nb1 1.771(10)
N2 Nb2 1.749(9)
N3 Nb3 1.719(11)
N4 Nb4 1.777(11)
N11 Nb1 2.310(10)
N21 Nb2 2.321(9)
N31 Nb3 2.288(12)
N41 Nb4 2.316(11)
Nb1 S9 2.331(3)
Nb1 S7 2.526(3)
Nb2 S9 2.446(3)
Nb2 S8 2.734(3)
Nb3 S10 2.435(4)
Nb3 S7 2.754(3)
Nb4 S10 2.334(4)
Nb4 S8 2.558(3)

loop_
_geom_torsion_atom_site_label_1
_geom_torsion_atom_site_label_2
_geom_torsion_atom_site_label_3
_geom_torsion_atom_site_label_4
_geom_torsion
N1 C11 C12 C13 177.5(9)
C16 C11 C12 C13 0
N1 C11 C12 C17 -2.9(12)
C16 C11 C12 C17 179.6(11)
C11 C12 C13 C14 0
C17 C12 C13 C14 -179.6(10)
C12 C13 C14 C15 0
C13 C14 C15 C16 0
C14 C15 C16 C11 0
C14 C15 C16 C18 179.5(10)
N1 C11 C16 C15 -177.4(9)
C12 C11 C16 C15 0
N1 C11 C16 C18 3.0(11)
C12 C11 C16 C18 -179.5(10)
N2 C21 C22 C23 -175.8(9)
C26 C21 C22 C23 0
N2 C21 C22 C27 5.0(11)
C26 C21 C22 C27 -179.3(10)
C21 C22 C23 C24 0
C27 C22 C23 C24 179.2(10)
C22 C23 C24 C25 0
C23 C24 C25 C26 0
C24 C25 C26 C21 0
C24 C25 C26 C28 -179.9(10)
N2 C21 C26 C25 175.8(9)
C22 C21 C26 C25 0
N2 C21 C26 C28 -4.3(11)
C22 C21 C26 C28 179.9(10)
C36 C31 C32 C33 0
N3 C31 C32 C33 -178.4(9)
C36 C31 C32 C38 -179.8(12)
N3 C31 C32 C38 1.8(13)
C31 C32 C33 C34 0
C38 C32 C33 C34 179.8(11)
C32 C33 C34 C35 0
C33 C34 C35 C36 0
C34 C35 C36 C31 0
C34 C35 C36 C37 178.6(12)
C32 C31 C36 C35 0
N3 C31 C36 C35 178.5(9)
C32 C31 C36 C37 -178.6(12)
N3 C31 C36 C37 -0.2(12)
N4 C41 C42 C43 178.2(11)
C46 C41 C42 C43 0
N4 C41 C42 C47 -7.6(16)
C46 C41 C42 C47 174.2(15)
C41 C42 C43 C44 0
C47 C42 C43 C44 -174.2(15)
C42 C43 C44 C45 0
C43 C44 C45 C46 0
C44 C45 C46 C41 0
C44 C45 C46 C48 179.9(16)
N4 C41 C46 C45 -178.2(11)
C42 C41 C46 C45 0
N4 C41 C46 C48 1.9(17)
C42 C41 C46 C48 -179.9(17)
N11 C111 C112 C113 1(2)
C111 C112 C113 C114 1(2)
C112 C113 C114 C115 -1(2)
C113 C114 C115 N11 0(2)
N21 C211 C212 C213 0(3)
C211 C212 C213 C214 0(3)
C212 C213 C214 C215 1(2)
C213 C214 C215 N21 -1(2)
N31 C311 C312 C313 1(2)
C311 C312 C313 C314 -2(2)
C312 C313 C314 C315 3(2)
C313 C314 C315 N31 -4(2)
N41 C411 C412 C413 2(3)
C411 C412 C413 C414 -4(3)
C412 C413 C414 C415 2(3)
C413 C414 C415 N41 1(3)
C112 C111 N11 C115 -1.4(19)
C112 C111 N11 Nb1 -175.1(11)
C114 C115 N11 C111 0.8(19)
C114 C115 N11 Nb1 174.9(11)
C212 C211 N21 C215 -1(2)
C212 C211 N21 Nb2 179.0(12)
C214 C215 N21 C211 1(2)
C214 C215 N21 Nb2 -178.6(10)
C312 C311 N31 C315 -1(2)
C312 C311 N31 Nb3 -177.4(10)
C314 C315 N31 C311 3(2)
C314 C315 N31 Nb3 178.6(11)
C414 C415 N41 C411 -2(2)
C414 C415 N41 Nb4 179.7(13)
C412 C411 N41 C415 1(2)
C412 C411 N41 Nb4 178.7(11)
